data_7232917
loop_
_publ_author_name
'Heczko, Micha\/l'
'Sumi\'nska, Ewa'
'Sieklucka, Barbara'
'Nowicka, Beata'

_publ_section_title
;
 A two-fold 3D interpenetrating cyanido-bridged network based on the
 octa-coordinated [Mo(CN)8]4- building block
;
_journal_name_full CrystEngComm
_journal_paper_doi 10.1039/C9CE00851A
_journal_year 2019
_chemical_formula_sum 'C35 H70 Mo N20 Ni3 O5'
_chemical_formula_weight 1123.18
_space_group_crystal_system monoclinic
_space_group_IT_number 14
_space_group_name_Hall '-P 2yn'
_space_group_name_H-M_alt 'P 1 21/n 1'
_symmetry_space_group_name_Hall '-P 2yn'
_symmetry_space_group_name_H-M 'P 1 21/n 1'
_atom_sites_solution_hydrogens geom
_audit_creation_method SHELXL-2018/3
_audit_update_record
;
2019-05-06 deposited with the CCDC.    2019-06-18 downloaded from the CCDC.
;
_cell_angle_alpha 90
_cell_angle_beta 93.539(2)
_cell_angle_gamma 90
_cell_formula_units_Z 4
_cell_length_a 14.3162(6)
_cell_length_b 14.8325(6)
_cell_length_c 23.1021(10)
_cell_measurement_reflns_used 9785
_cell_measurement_temperature 100(2)
_cell_measurement_theta_max 27.38
_cell_measurement_theta_min 2.59
_cell_volume 4896.3(4)
_computing_structure_refinement 'SHELXL-2018/3 (Sheldrick, 2018)'
_computing_structure_solution 'SHELXT 2014/5 (Sheldrick, 2014)'
_diffrn_ambient_temperature 100(2)
_diffrn_measured_fraction_theta_full 0.999
_diffrn_measured_fraction_theta_max 0.999
_diffrn_measurement_device_type 'Bruker APEX-II CCD'
_diffrn_measurement_method '\f and \w scans'
_diffrn_radiation_type MoK\a
_diffrn_radiation_wavelength 0.71073
_diffrn_reflns_av_R_equivalents 0.0276
_diffrn_reflns_av_unetI/netI 0.0204
_diffrn_reflns_Laue_measured_fraction_full 0.999
_diffrn_reflns_Laue_measured_fraction_max 0.999
_diffrn_reflns_limit_h_max 18
_diffrn_reflns_limit_h_min -18
_diffrn_reflns_limit_k_max 19
_diffrn_reflns_limit_k_min -19
_diffrn_reflns_limit_l_max 29
_diffrn_reflns_limit_l_min -29
_diffrn_reflns_number 54411
_diffrn_reflns_point_group_measured_fraction_full 0.999
_diffrn_reflns_point_group_measured_fraction_max 0.999
_diffrn_reflns_theta_full 25.242
_diffrn_reflns_theta_max 27.103
_diffrn_reflns_theta_min 2.594
_exptl_absorpt_coefficient_mu 1.447
_exptl_absorpt_correction_T_max 0.7455
_exptl_absorpt_correction_T_min 0.6235
_exptl_absorpt_correction_type multi-scan
_exptl_absorpt_process_details SADABS
_exptl_crystal_colour yellow
_exptl_crystal_density_diffrn 1.524
_exptl_crystal_description block
_exptl_crystal_F_000 2344
_exptl_crystal_size_max 0.230
_exptl_crystal_size_mid 0.180
_exptl_crystal_size_min 0.120
_refine_diff_density_max 1.952
_refine_diff_density_min -1.115
_refine_diff_density_rms 0.112
_refine_ls_extinction_method none
_refine_ls_goodness_of_fit_ref 1.013
_refine_ls_hydrogen_treatment constr
_refine_ls_matrix_type full
_refine_ls_number_parameters 590
_refine_ls_number_reflns 10788
_refine_ls_number_restraints 0
_refine_ls_restrained_S_all 1.013
_refine_ls_R_factor_all 0.0493
_refine_ls_R_factor_gt 0.0436
_refine_ls_shift/su_max 0.002
_refine_ls_shift/su_mean 0.000
_refine_ls_structure_factor_coef Fsqd
_refine_ls_weighting_details 'w=1/[\s^2^(Fo^2^)+(0.0457P)^2^+23.0137P] where P=(Fo^2^+2Fc^2^)/3'
_refine_ls_weighting_scheme calc
_refine_ls_wR_factor_gt 0.1068
_refine_ls_wR_factor_ref 0.1110
_reflns_Friedel_coverage 0.000
_reflns_number_gt 9671
_reflns_number_total 10788
_reflns_threshold_expression 'I > 2\s(I)'
_cod_data_source_file c9ce00851a2.cif
_cod_data_source_block shelx_CCDC2
_cod_database_code 7232917
_shelx_shelxl_version_number 2018/3
_shelx_space_group_comment
;
The symmetry employed for this shelxl refinement is uniquely defined
by the following loop, which should always be used as a source of
symmetry information in preference to the above space-group names.
They are only intended as comments.
;
_shelx_estimated_absorpt_t_min 0.732
_shelx_estimated_absorpt_t_max 0.846

loop_
_space_group_symop_operation_xyz
'x, y, z'
'-x+1/2, y+1/2, -z+1/2'
'-x, -y, -z'
'x-1/2, -y-1/2, z-1/2'

loop_
_atom_site_label
_atom_site_type_symbol
_atom_site_fract_x
_atom_site_fract_y
_atom_site_fract_z
_atom_site_U_iso_or_equiv
_atom_site_adp_type
_atom_site_occupancy
_atom_site_site_symmetry_order
_atom_site_calc_flag
_atom_site_refinement_flags_posn
_atom_site_refinement_flags_adp
_atom_site_refinement_flags_occupancy
_atom_site_disorder_assembly
_atom_site_disorder_group
Mo1 Mo 0.50216(2) 0.42575(2) 0.78540(2) 0.00842(7) Uani 1 1 d . . . . .
Ni1 Ni 0.26092(3) 0.67908(3) 0.72308(2) 0.01414(10) Uani 1 1 d . . . . .
Ni2 Ni 0.500000 0.500000 1.000000 0.01159(12) Uani 1 2 d S . P . .
Ni3 Ni 0.73985(3) 0.50154(3) 0.63471(2) 0.01787(10) Uani 1 1 d . . . . .
Ni4 Ni 1.000000 0.500000 0.500000 0.0363(2) Uani 1 2 d S . P . .
C1 C 0.3909(2) 0.5076(2) 0.74783(13) 0.0120(6) Uani 1 1 d . . . . .
C2 C 0.4573(2) 0.4523(2) 0.87034(13) 0.0137(6) Uani 1 1 d . . . . .
C3 C 0.5700(2) 0.4850(2) 0.71389(13) 0.0114(6) Uani 1 1 d . . . . .
C4 C 0.5374(2) 0.5641(2) 0.80980(13) 0.0133(6) Uani 1 1 d . . . . .
C5 C 0.5303(2) 0.2997(2) 0.83134(15) 0.0183(6) Uani 1 1 d . . . . .
C6 C 0.6473(2) 0.4227(2) 0.81719(13) 0.0138(6) Uani 1 1 d . . . . .
C7 C 0.5142(4) 0.3292(3) 0.71624(17) 0.0362(11) Uani 1 1 d . . . . .
C8 C 0.1264(2) 0.8497(2) 0.71532(14) 0.0153(6) Uani 1 1 d . . . . .
C10 C 0.1164(3) 0.5416(2) 0.7493(2) 0.0302(9) Uani 1 1 d . . . . .
H10A H 0.166549 0.495836 0.747702 0.036 Uiso 1 1 calc R U . . .
H10B H 0.056119 0.511742 0.738050 0.036 Uiso 1 1 calc R U . . .
C11 C 0.1139(3) 0.5764(3) 0.8110(2) 0.0341(9) Uani 1 1 d . . . . .
H11A H 0.070365 0.628296 0.810850 0.041 Uiso 1 1 calc R U . . .
H11B H 0.087623 0.528498 0.834992 0.041 Uiso 1 1 calc R U . . .
C12 C 0.2065(3) 0.6056(3) 0.83962(18) 0.0317(9) Uani 1 1 d . . . . .
H12A H 0.198594 0.618349 0.881094 0.038 Uiso 1 1 calc R U . . .
H12B H 0.252243 0.555862 0.837400 0.038 Uiso 1 1 calc R U . . .
C13 C 0.3351(3) 0.7170(3) 0.83881(16) 0.0276(8) Uani 1 1 d . . . . .
H13A H 0.377244 0.664556 0.844873 0.033 Uiso 1 1 calc R U . . .
H13B H 0.325975 0.744752 0.877043 0.033 Uiso 1 1 calc R U . . .
C14 C 0.3786(3) 0.7850(2) 0.79967(17) 0.0265(8) Uani 1 1 d . . . . .
H14A H 0.338876 0.839605 0.796066 0.032 Uiso 1 1 calc R U . . .
H14B H 0.441099 0.802913 0.816487 0.032 Uiso 1 1 calc R U . . .
C15 C 0.4140(3) 0.8092(3) 0.69706(18) 0.0272(8) Uani 1 1 d . . . . .
H15A H 0.477361 0.832981 0.707802 0.033 Uiso 1 1 calc R U . . .
H15B H 0.369861 0.860668 0.695899 0.033 Uiso 1 1 calc R U . . .
C16 C 0.4136(3) 0.7667(3) 0.63676(19) 0.0336(9) Uani 1 1 d . . . . .
H16A H 0.447949 0.807076 0.611389 0.040 Uiso 1 1 calc R U . . .
H16B H 0.448532 0.709074 0.639946 0.040 Uiso 1 1 calc R U . . .
C17 C 0.3174(3) 0.7480(3) 0.60743(17) 0.0320(9) Uani 1 1 d . . . . .
H17A H 0.277587 0.802166 0.610422 0.038 Uiso 1 1 calc R U . . .
H17B H 0.323858 0.735510 0.565771 0.038 Uiso 1 1 calc R U . . .
C18 C 0.1753(3) 0.6523(3) 0.60987(17) 0.0313(9) Uani 1 1 d . . . . .
H18A H 0.176781 0.629962 0.569559 0.038 Uiso 1 1 calc R U . . .
H18B H 0.137696 0.708385 0.609378 0.038 Uiso 1 1 calc R U . . .
C19 C 0.1315(3) 0.5822(3) 0.64722(19) 0.0325(9) Uani 1 1 d . . . . .
H19A H 0.066052 0.570866 0.632593 0.039 Uiso 1 1 calc R U . . .
H19B H 0.166600 0.524857 0.645525 0.039 Uiso 1 1 calc R U . . .
C20 C 0.4704(4) 0.6914(3) 0.99566(17) 0.0400(11) Uani 1 1 d . . . . .
H20A H 0.491257 0.705138 1.036360 0.048 Uiso 1 1 calc R U . . .
H20B H 0.468187 0.748386 0.973335 0.048 Uiso 1 1 calc R U . . .
C21 C 0.3769(4) 0.6487(4) 0.99314(19) 0.0499(13) Uani 1 1 d . . . . .
H21A H 0.331850 0.690067 1.010325 0.060 Uiso 1 1 calc R U . . .
H21B H 0.355413 0.638527 0.952100 0.060 Uiso 1 1 calc R U . . .
C22 C 0.2932(3) 0.5080(4) 1.01445(17) 0.0417(12) Uani 1 1 d . . . . .
H22A H 0.281222 0.498688 0.972214 0.050 Uiso 1 1 calc R U . . .
H22B H 0.239462 0.541930 1.028426 0.050 Uiso 1 1 calc R U . . .
C23 C 0.2975(3) 0.4182(4) 1.0435(2) 0.0534(15) Uani 1 1 d . . . . .
H23A H 0.233781 0.392015 1.041375 0.064 Uiso 1 1 calc R U . . .
H23B H 0.316643 0.427245 1.085004 0.064 Uiso 1 1 calc R U . . .
C24 C 0.3648(3) 0.3493(3) 1.01809(17) 0.0374(11) Uani 1 1 d . . . . .
H24A H 0.353748 0.289106 1.034847 0.045 Uiso 1 1 calc R U . . .
H24B H 0.351436 0.345311 0.975604 0.045 Uiso 1 1 calc R U . . .
C30 C 0.7888(3) 0.6489(4) 0.7123(2) 0.0456(12) Uani 1 1 d . . . . .
H30A H 0.730772 0.647065 0.733481 0.055 Uiso 1 1 calc R U . . .
H30B H 0.820170 0.707500 0.720192 0.055 Uiso 1 1 calc R U . . .
C31 C 0.8505(3) 0.5749(3) 0.73065(18) 0.0417(11) Uani 1 1 d . . . . .
H31A H 0.865159 0.578887 0.773020 0.050 Uiso 1 1 calc R U . . .
H31B H 0.909920 0.580174 0.711168 0.050 Uiso 1 1 calc R U . . .
C32 C 0.8680(3) 0.4093(4) 0.7230(2) 0.0495(13) Uani 1 1 d . . . . .
H32A H 0.893819 0.405801 0.763662 0.059 Uiso 1 1 calc R U . . .
H32B H 0.920885 0.416993 0.697761 0.059 Uiso 1 1 calc R U . . .
C33 C 0.8171(3) 0.3236(3) 0.7072(2) 0.0463(12) Uani 1 1 d . . . . .
H33A H 0.760685 0.321836 0.729938 0.056 Uiso 1 1 calc R U . . .
H33B H 0.857746 0.273152 0.721211 0.056 Uiso 1 1 calc R U . . .
C34 C 0.7856(4) 0.3034(4) 0.6446(2) 0.0516(13) Uani 1 1 d . . . . .
H34A H 0.840148 0.307525 0.620421 0.062 Uiso 1 1 calc R U . . .
H34B H 0.761450 0.240905 0.641900 0.062 Uiso 1 1 calc R U . . .
C35 C 0.6857(4) 0.3585(3) 0.5592(2) 0.0432(11) Uani 1 1 d . . . . .
H35A H 0.651802 0.301146 0.551583 0.052 Uiso 1 1 calc R U . . .
H35B H 0.743196 0.357634 0.537495 0.052 Uiso 1 1 calc R U . . .
C36 C 0.6251(3) 0.4361(4) 0.53900(19) 0.0445(12) Uani 1 1 d . . . . .
H36A H 0.564781 0.433366 0.557752 0.053 Uiso 1 1 calc R U . . .
H36B H 0.611759 0.432252 0.496511 0.053 Uiso 1 1 calc R U . . .
C37 C 0.6133(4) 0.6025(4) 0.5484(2) 0.0506(13) Uani 1 1 d . . . . .
H37A H 0.560370 0.594568 0.573547 0.061 Uiso 1 1 calc R U . . .
H37B H 0.587403 0.606901 0.507786 0.061 Uiso 1 1 calc R U . . .
C38 C 0.6637(4) 0.6874(4) 0.5646(3) 0.0563(14) Uani 1 1 d . . . . .
H38A H 0.623452 0.738630 0.551336 0.068 Uiso 1 1 calc R U . . .
H38B H 0.720937 0.690040 0.542738 0.068 Uiso 1 1 calc R U . . .
C39 C 0.6917(4) 0.7016(3) 0.6275(3) 0.0546(15) Uani 1 1 d . . . . .
H39A H 0.635791 0.694085 0.650224 0.065 Uiso 1 1 calc R U . . .
H39B H 0.714023 0.764365 0.633012 0.065 Uiso 1 1 calc R U . . .
C40 C 0.9215(3) 0.4881(3) 0.56073(19) 0.0365(10) Uani 1 1 d . . . . .
C41 C 0.8999(4) 0.5625(3) 0.4628(2) 0.0438(12) Uani 1 1 d . . . . .
N1 N 0.33307(19) 0.55682(18) 0.73171(12) 0.0167(5) Uani 1 1 d . . . . .
N2 N 0.4403(2) 0.4688(2) 0.91727(12) 0.0198(6) Uani 1 1 d . . . . .
N3 N 0.61160(18) 0.51239(18) 0.67630(12) 0.0145(5) Uani 1 1 d . . . . .
N4 N 0.5536(2) 0.63726(19) 0.82341(12) 0.0193(6) Uani 1 1 d . . . . .
N5 N 0.5433(2) 0.2336(2) 0.85648(15) 0.0280(7) Uani 1 1 d . . . . .
N6 N 0.7239(2) 0.4243(2) 0.83600(13) 0.0212(6) Uani 1 1 d . . . . .
N7 N 0.5198(5) 0.2791(3) 0.6788(2) 0.084(2) Uani 1 1 d . . . . .
N8 N 0.19132(19) 0.80379(19) 0.71489(13) 0.0194(6) Uani 1 1 d . . . . .
N10 N 0.1332(2) 0.6144(2) 0.70724(15) 0.0242(7) Uani 1 1 d . . . . .
H10 H 0.082486 0.660349 0.709851 0.029 Uiso 1 1 calc R U . . .
N11 N 0.2435(2) 0.6870(2) 0.81180(14) 0.0237(6) Uani 1 1 d . . . . .
H11 H 0.197807 0.736731 0.817511 0.028 Uiso 1 1 calc R U . . .
N12 N 0.38726(19) 0.74427(19) 0.74211(13) 0.0200(6) Uani 1 1 d . . . . .
H12 H 0.437233 0.697180 0.746081 0.024 Uiso 1 1 calc R U . . .
N13 N 0.2720(2) 0.6710(2) 0.63395(13) 0.0244(6) Uani 1 1 d . . . . .
H13 H 0.310507 0.616474 0.626456 0.029 Uiso 1 1 calc R U . . .
N20 N 0.3779(3) 0.5633(3) 1.02405(14) 0.0352(8) Uani 1 1 d . . . . .
H20 H 0.385853 0.576765 1.066471 0.042 Uiso 1 1 calc R U . . .
N21 N 0.4624(3) 0.3744(2) 1.03018(14) 0.0337(8) Uani 1 1 d . . . . .
H21 H 0.475228 0.373960 1.073221 0.040 Uiso 1 1 calc R U . . .
N30 N 0.7673(3) 0.6381(3) 0.65131(17) 0.0460(11) Uani 1 1 d . . . . .
H30 H 0.825384 0.653509 0.631551 0.055 Uiso 1 1 calc R U . . .
N31 N 0.8063(3) 0.4853(3) 0.71630(15) 0.0408(9) Uani 1 1 d . . . . .
H31 H 0.755996 0.476277 0.743932 0.049 Uiso 1 1 calc R U . . .
N32 N 0.7105(3) 0.3673(2) 0.62111(16) 0.0370(9) Uani 1 1 d . . . . .
H32 H 0.652784 0.353623 0.641760 0.044 Uiso 1 1 calc R U . . .
N33 N 0.6743(2) 0.5248(3) 0.55427(14) 0.0337(8) Uani 1 1 d . . . . .
H33 H 0.724394 0.533004 0.526433 0.040 Uiso 1 1 calc R U . . .
N40 N 0.8667(2) 0.4861(3) 0.59499(15) 0.0357(8) Uani 1 1 d . . . . .
N41 N 0.8327(4) 0.5975(3) 0.4427(2) 0.0556(12) Uani 1 1 d . . . . .
O1 O 0.8660(11) 0.2266(8) 1.0805(5) 0.255(7) Uani 1 1 d . . . . .
O2 O 1.0707(4) 0.3540(3) 1.09042(18) 0.0710(13) Uani 1 1 d . . . . .
O3 O 0.9114(2) 0.4613(3) 0.88391(19) 0.0582(11) Uani 1 1 d . . . . .
O4 O 0.6416(5) 0.5197(4) 0.39964(19) 0.114(3) Uani 1 1 d . . . . .
O5 O 0.9379(5) 0.3789(5) 1.0086(3) 0.053(2) Uani 0.543(10) 1 d . . P A 1
O6 O 0.4659(8) 0.9249(6) 0.5305(4) 0.072(4) Uani 0.457(10) 1 d . . P A 2

loop_
_atom_site_aniso_label
_atom_site_aniso_U_11
_atom_site_aniso_U_22
_atom_site_aniso_U_33
_atom_site_aniso_U_23
_atom_site_aniso_U_13
_atom_site_aniso_U_12
Mo1 0.00807(12) 0.00769(12) 0.00959(12) 0.00105(9) 0.00134(8) -0.00013(8)
Ni1 0.01024(18) 0.00967(18) 0.0220(2) -0.00016(15) -0.00300(15) 0.00178(14)
Ni2 0.0148(3) 0.0115(3) 0.0087(2) -0.00082(19) 0.0028(2) 0.0000(2)
Ni3 0.0149(2) 0.0257(2) 0.0137(2) -0.00099(16) 0.00686(15) -0.00167(16)
Ni4 0.0379(4) 0.0427(4) 0.0316(4) -0.0209(3) 0.0286(3) -0.0224(3)
C1 0.0118(14) 0.0101(13) 0.0142(14) -0.0018(11) 0.0015(11) -0.0025(11)
C2 0.0130(14) 0.0136(14) 0.0143(15) 0.0010(11) -0.0008(11) -0.0049(11)
C3 0.0085(13) 0.0116(13) 0.0141(14) -0.0008(11) 0.0010(11) 0.0001(10)
C4 0.0112(13) 0.0150(15) 0.0136(14) 0.0018(11) 0.0009(11) -0.0013(11)
C5 0.0096(14) 0.0171(16) 0.0285(17) 0.0058(13) 0.0035(12) -0.0002(12)
C6 0.0165(15) 0.0123(14) 0.0128(14) 0.0025(11) 0.0014(11) 0.0014(11)
C7 0.068(3) 0.0157(17) 0.029(2) -0.0075(15) 0.029(2) -0.0172(18)
C8 0.0150(15) 0.0105(14) 0.0198(15) -0.0013(12) -0.0037(12) -0.0007(11)
C10 0.0156(16) 0.0151(16) 0.060(3) 0.0021(17) -0.0002(16) -0.0029(13)
C11 0.027(2) 0.0195(18) 0.057(3) 0.0064(18) 0.0182(19) 0.0020(15)
C12 0.039(2) 0.0231(19) 0.035(2) 0.0053(16) 0.0146(17) 0.0006(16)
C13 0.036(2) 0.0234(18) 0.0227(17) -0.0026(14) -0.0042(15) 0.0017(15)
C14 0.0269(18) 0.0191(17) 0.032(2) -0.0024(15) -0.0086(15) -0.0037(14)
C15 0.0203(17) 0.0203(17) 0.041(2) 0.0074(16) -0.0005(15) -0.0044(14)
C16 0.030(2) 0.033(2) 0.039(2) 0.0087(18) 0.0147(17) -0.0019(17)
C17 0.042(2) 0.030(2) 0.0244(19) 0.0044(16) 0.0037(16) 0.0032(17)
C18 0.032(2) 0.032(2) 0.0283(19) -0.0066(16) -0.0124(16) 0.0054(16)
C19 0.028(2) 0.0237(19) 0.044(2) -0.0090(17) -0.0145(17) 0.0004(15)
C20 0.083(4) 0.0169(18) 0.0202(18) 0.0022(14) 0.001(2) 0.005(2)
C21 0.071(4) 0.056(3) 0.023(2) 0.005(2) 0.006(2) 0.026(3)
C22 0.0218(19) 0.085(4) 0.0188(18) 0.001(2) 0.0055(15) -0.001(2)
C23 0.036(2) 0.096(4) 0.029(2) 0.002(2) 0.0051(19) -0.028(3)
C24 0.051(3) 0.043(2) 0.0190(18) -0.0031(17) 0.0054(17) -0.032(2)
C30 0.032(2) 0.058(3) 0.048(3) -0.028(2) 0.013(2) -0.017(2)
C31 0.044(3) 0.058(3) 0.023(2) -0.0120(19) 0.0049(18) -0.017(2)
C32 0.035(2) 0.075(4) 0.038(2) 0.006(2) 0.003(2) 0.020(2)
C33 0.044(3) 0.046(3) 0.051(3) 0.011(2) 0.016(2) 0.032(2)
C34 0.061(3) 0.042(3) 0.055(3) 0.000(2) 0.025(3) 0.025(2)
C35 0.051(3) 0.038(2) 0.043(3) -0.014(2) 0.017(2) -0.018(2)
C36 0.038(2) 0.072(3) 0.023(2) -0.002(2) -0.0026(17) -0.025(2)
C37 0.049(3) 0.059(3) 0.044(3) 0.026(2) 0.005(2) 0.004(2)
C38 0.058(3) 0.043(3) 0.069(4) 0.017(3) 0.011(3) 0.008(2)
C39 0.043(3) 0.021(2) 0.100(5) -0.014(2) 0.010(3) -0.0076(19)
C40 0.031(2) 0.049(3) 0.032(2) -0.0149(19) 0.0191(18) -0.0139(19)
C41 0.059(3) 0.041(3) 0.035(2) -0.017(2) 0.030(2) -0.021(2)
N1 0.0134(13) 0.0127(13) 0.0239(14) 0.0009(11) -0.0014(11) -0.0011(10)
N2 0.0237(14) 0.0219(14) 0.0142(13) -0.0020(11) 0.0029(11) -0.0087(12)
N3 0.0139(12) 0.0132(12) 0.0165(13) 0.0000(10) 0.0012(10) 0.0005(10)
N4 0.0209(14) 0.0161(14) 0.0207(14) 0.0011(11) -0.0002(11) -0.0029(11)
N5 0.0168(14) 0.0236(16) 0.0443(19) 0.0174(14) 0.0073(13) 0.0050(12)
N6 0.0184(14) 0.0197(14) 0.0249(15) 0.0025(12) -0.0024(11) 0.0007(11)
N7 0.168(6) 0.035(2) 0.057(3) -0.028(2) 0.077(3) -0.056(3)
N8 0.0153(13) 0.0130(13) 0.0290(15) -0.0029(11) -0.0049(11) 0.0010(11)
N10 0.0137(13) 0.0143(14) 0.0437(19) -0.0036(13) -0.0062(12) 0.0012(11)
N11 0.0268(15) 0.0160(14) 0.0288(16) 0.0007(12) 0.0063(13) 0.0013(12)
N12 0.0135(13) 0.0153(13) 0.0308(16) 0.0027(12) -0.0022(11) -0.0001(10)
N13 0.0260(15) 0.0222(15) 0.0244(15) -0.0006(12) -0.0029(12) 0.0061(12)
N20 0.0374(19) 0.050(2) 0.0185(15) 0.0018(15) 0.0040(14) 0.0064(17)
N21 0.052(2) 0.0294(18) 0.0198(15) -0.0023(13) 0.0031(14) -0.0086(16)
N30 0.035(2) 0.059(3) 0.046(2) -0.0248(19) 0.0197(17) -0.0349(19)
N31 0.0266(18) 0.073(3) 0.0239(17) 0.0035(17) 0.0065(14) 0.0118(18)
N32 0.046(2) 0.0246(17) 0.043(2) -0.0037(15) 0.0283(17) 0.0005(15)
N33 0.0316(18) 0.053(2) 0.0167(15) 0.0080(15) 0.0032(13) -0.0075(16)
N40 0.0276(17) 0.052(2) 0.0294(17) -0.0044(16) 0.0150(14) -0.0049(16)
N41 0.081(4) 0.048(3) 0.040(2) -0.008(2) 0.021(2) -0.014(3)
O1 0.400(19) 0.218(12) 0.151(9) -0.078(8) 0.051(10) 0.091(12)
O2 0.121(4) 0.045(2) 0.051(2) 0.0067(18) 0.040(2) 0.004(2)
O3 0.0234(16) 0.061(2) 0.089(3) -0.032(2) -0.0070(17) -0.0009(15)
O4 0.168(6) 0.137(5) 0.036(2) 0.001(3) 0.008(3) 0.107(5)
O5 0.066(5) 0.055(4) 0.036(4) 0.001(3) -0.014(3) -0.001(3)
O6 0.112(9) 0.051(5) 0.048(5) 0.021(4) -0.036(5) -0.034(5)

loop_
_atom_type_symbol
_atom_type_description
_atom_type_scat_dispersion_real
_atom_type_scat_dispersion_imag
_atom_type_scat_source
C C 0.0033 0.0016 'International Tables Vol C Tables 4.2.6.8 and 6.1.1.4'
H H 0.0000 0.0000 'International Tables Vol C Tables 4.2.6.8 and 6.1.1.4'
N N 0.0061 0.0033 'International Tables Vol C Tables 4.2.6.8 and 6.1.1.4'
Ni Ni 0.3393 1.1124 'International Tables Vol C Tables 4.2.6.8 and 6.1.1.4'
O O 0.0106 0.0060 'International Tables Vol C Tables 4.2.6.8 and 6.1.1.4'
Mo Mo -1.6832 0.6857 'International Tables Vol C Tables 4.2.6.8 and 6.1.1.4'

loop_
_geom_angle_atom_site_label_1
_geom_angle_atom_site_label_2
_geom_angle_atom_site_label_3
_geom_angle
_geom_angle_site_symmetry_1
_geom_angle_site_symmetry_3
C2 Mo1 C1 90.55(12) . .
C2 Mo1 C3 143.49(11) . .
C1 Mo1 C3 79.47(11) . .
C2 Mo1 C8 78.40(12) . 2_546
C1 Mo1 C8 71.39(11) . 2_546
C3 Mo1 C8 129.18(12) . 2_546
C2 Mo1 C7 147.41(13) . .
C1 Mo1 C7 99.61(16) . .
C3 Mo1 C7 69.10(12) . .
C8 Mo1 C7 75.77(14) 2_546 .
C2 Mo1 C6 91.66(11) . .
C1 Mo1 C6 145.55(11) . .
C3 Mo1 C6 78.46(11) . .
C8 Mo1 C6 142.48(11) 2_546 .
C7 Mo1 C6 96.81(16) . .
C2 Mo1 C5 76.56(13) . .
C1 Mo1 C5 142.67(11) . .
C3 Mo1 C5 130.24(12) . .
C8 Mo1 C5 71.74(12) 2_546 .
C7 Mo1 C5 76.71(15) . .
C6 Mo1 C5 70.77(12) . .
C2 Mo1 C4 70.57(11) . .
C1 Mo1 C4 74.09(11) . .
C3 Mo1 C4 72.92(11) . .
C8 Mo1 C4 132.70(12) 2_546 .
C7 Mo1 C4 142.00(13) . .
C6 Mo1 C4 74.32(11) . .
C5 Mo1 C4 130.56(12) . .
N12 Ni1 N10 177.85(13) . .
N12 Ni1 N13 96.76(12) . .
N10 Ni1 N13 85.38(13) . .
N12 Ni1 N11 85.48(12) . .
N10 Ni1 N11 92.38(13) . .
N13 Ni1 N11 177.51(12) . .
N12 Ni1 N1 87.99(11) . .
N10 Ni1 N1 92.34(11) . .
N13 Ni1 N1 88.69(12) . .
N11 Ni1 N1 92.49(11) . .
N12 Ni1 N8 90.64(11) . .
N10 Ni1 N8 89.04(11) . .
N13 Ni1 N8 91.50(12) . .
N11 Ni1 N8 87.37(12) . .
N1 Ni1 N8 178.63(11) . .
N21 Ni2 N21 180.0 3_667 .
N21 Ni2 N20 94.30(15) 3_667 3_667
N21 Ni2 N20 85.70(15) . 3_667
N21 Ni2 N20 85.70(15) 3_667 .
N21 Ni2 N20 94.30(15) . .
N20 Ni2 N20 180.00(19) 3_667 .
N21 Ni2 N2 90.48(12) 3_667 3_667
N21 Ni2 N2 89.52(12) . 3_667
N20 Ni2 N2 92.35(13) 3_667 3_667
N20 Ni2 N2 87.65(13) . 3_667
N21 Ni2 N2 89.52(12) 3_667 .
N21 Ni2 N2 90.48(12) . .
N20 Ni2 N2 87.65(13) 3_667 .
N20 Ni2 N2 92.35(13) . .
N2 Ni2 N2 180.00(16) 3_667 .
N32 Ni3 N33 86.95(16) . .
N32 Ni3 N31 96.02(17) . .
N33 Ni3 N31 177.00(17) . .
N32 Ni3 N30 177.95(14) . .
N33 Ni3 N30 94.18(17) . .
N31 Ni3 N30 82.84(18) . .
N32 Ni3 N40 90.11(15) . .
N33 Ni3 N40 88.99(14) . .
N31 Ni3 N40 91.39(14) . .
N30 Ni3 N40 91.61(15) . .
N32 Ni3 N3 88.18(12) . .
N33 Ni3 N3 92.11(12) . .
N31 Ni3 N3 87.61(12) . .
N30 Ni3 N3 90.07(12) . .
N40 Ni3 N3 177.92(14) . .
C40 Ni4 C40 180.0 3_766 .
C40 Ni4 C41 85.0(2) 3_766 3_766
C40 Ni4 C41 95.0(2) . 3_766
C40 Ni4 C41 95.0(2) 3_766 .
C40 Ni4 C41 85.0(2) . .
C41 Ni4 C41 180.0(3) 3_766 .
N1 C1 Mo1 173.8(3) . .
N2 C2 Mo1 174.5(3) . .
N3 C3 Mo1 175.0(3) . .
N4 C4 Mo1 178.0(3) . .
N5 C5 Mo1 178.2(3) . .
N6 C6 Mo1 176.7(3) . .
N7 C7 Mo1 178.7(5) . .
N8 C8 Mo1 175.2(3) . 2_556
N10 C10 C11 112.4(3) . .
N10 C10 H10A 109.1 . .
C11 C10 H10A 109.1 . .
N10 C10 H10B 109.1 . .
C11 C10 H10B 109.1 . .
H10A C10 H10B 107.9 . .
C12 C11 C10 116.0(3) . .
C12 C11 H11A 108.3 . .
C10 C11 H11A 108.3 . .
C12 C11 H11B 108.3 . .
C10 C11 H11B 108.3 . .
H11A C11 H11B 107.4 . .
N11 C12 C11 111.8(3) . .
N11 C12 H12A 109.3 . .
C11 C12 H12A 109.3 . .
N11 C12 H12B 109.3 . .
C11 C12 H12B 109.3 . .
H12A C12 H12B 107.9 . .
N11 C13 C14 109.5(3) . .
N11 C13 H13A 109.8 . .
C14 C13 H13A 109.8 . .
N11 C13 H13B 109.8 . .
C14 C13 H13B 109.8 . .
H13A C13 H13B 108.2 . .
N12 C14 C13 109.1(3) . .
N12 C14 H14A 109.9 . .
C13 C14 H14A 109.9 . .
N12 C14 H14B 109.9 . .
C13 C14 H14B 109.9 . .
H14A C14 H14B 108.3 . .
N12 C15 C16 112.5(3) . .
N12 C15 H15A 109.1 . .
C16 C15 H15A 109.1 . .
N12 C15 H15B 109.1 . .
C16 C15 H15B 109.1 . .
H15A C15 H15B 107.8 . .
C17 C16 C15 115.7(3) . .
C17 C16 H16A 108.4 . .
C15 C16 H16A 108.4 . .
C17 C16 H16B 108.4 . .
C15 C16 H16B 108.4 . .
H16A C16 H16B 107.4 . .
N13 C17 C16 111.6(3) . .
N13 C17 H17A 109.3 . .
C16 C17 H17A 109.3 . .
N13 C17 H17B 109.3 . .
C16 C17 H17B 109.3 . .
H17A C17 H17B 108.0 . .
N13 C18 C19 108.9(3) . .
N13 C18 H18A 109.9 . .
C19 C18 H18A 109.9 . .
N13 C18 H18B 109.9 . .
C19 C18 H18B 109.9 . .
H18A C18 H18B 108.3 . .
N10 C19 C18 109.4(3) . .
N10 C19 H19A 109.8 . .
C18 C19 H19A 109.8 . .
N10 C19 H19B 109.8 . .
C18 C19 H19B 109.8 . .
H19A C19 H19B 108.2 . .
C21 C20 N21 107.7(4) . 3_667
C21 C20 H20A 110.2 . .
N21 C20 H20A 110.2 3_667 .
C21 C20 H20B 110.2 . .
N21 C20 H20B 110.2 3_667 .
H20A C20 H20B 108.5 . .
N20 C21 C20 111.8(4) . .
N20 C21 H21A 109.2 . .
C20 C21 H21A 109.2 . .
N20 C21 H21B 109.2 . .
C20 C21 H21B 109.2 . .
H21A C21 H21B 107.9 . .
N20 C22 C23 114.8(4) . .
N20 C22 H22A 108.6 . .
C23 C22 H22A 108.6 . .
N20 C22 H22B 108.6 . .
C23 C22 H22B 108.6 . .
H22A C22 H22B 107.5 . .
C22 C23 C24 115.4(4) . .
C22 C23 H23A 108.4 . .
C24 C23 H23A 108.4 . .
C22 C23 H23B 108.4 . .
C24 C23 H23B 108.4 . .
H23A C23 H23B 107.5 . .
N21 C24 C23 111.8(3) . .
N21 C24 H24A 109.3 . .
C23 C24 H24A 109.3 . .
N21 C24 H24B 109.3 . .
C23 C24 H24B 109.3 . .
H24A C24 H24B 107.9 . .
N30 C30 C31 107.0(4) . .
N30 C30 H30A 110.3 . .
C31 C30 H30A 110.3 . .
N30 C30 H30B 110.3 . .
C31 C30 H30B 110.3 . .
H30A C30 H30B 108.6 . .
C30 C31 N31 111.3(4) . .
C30 C31 H31A 109.4 . .
N31 C31 H31A 109.4 . .
C30 C31 H31B 109.4 . .
N31 C31 H31B 109.4 . .
H31A C31 H31B 108.0 . .
N31 C32 C33 110.7(4) . .
N31 C32 H32A 109.5 . .
C33 C32 H32A 109.5 . .
N31 C32 H32B 109.5 . .
C33 C32 H32B 109.5 . .
H32A C32 H32B 108.1 . .
C32 C33 C34 120.7(4) . .
C32 C33 H33A 107.2 . .
C34 C33 H33A 107.2 . .
C32 C33 H33B 107.2 . .
C34 C33 H33B 107.2 . .
H33A C33 H33B 106.8 . .
N32 C34 C33 112.4(4) . .
N32 C34 H34A 109.1 . .
C33 C34 H34A 109.1 . .
N32 C34 H34B 109.1 . .
C33 C34 H34B 109.1 . .
H34A C34 H34B 107.8 . .
N32 C35 C36 109.7(4) . .
N32 C35 H35A 109.7 . .
C36 C35 H35A 109.7 . .
N32 C35 H35B 109.7 . .
C36 C35 H35B 109.7 . .
H35A C35 H35B 108.2 . .
C35 C36 N33 109.9(4) . .
C35 C36 H36A 109.7 . .
N33 C36 H36A 109.7 . .
C35 C36 H36B 109.7 . .
N33 C36 H36B 109.7 . .
H36A C36 H36B 108.2 . .
N33 C37 C38 111.8(4) . .
N33 C37 H37A 109.3 . .
C38 C37 H37A 109.3 . .
N33 C37 H37B 109.3 . .
C38 C37 H37B 109.3 . .
H37A C37 H37B 107.9 . .
C37 C38 C39 117.3(5) . .
C37 C38 H38A 108.0 . .
C39 C38 H38A 108.0 . .
C37 C38 H38B 108.0 . .
C39 C38 H38B 108.0 . .
H38A C38 H38B 107.2 . .
C38 C39 N30 114.1(4) . .
C38 C39 H39A 108.7 . .
N30 C39 H39A 108.7 . .
C38 C39 H39B 108.7 . .
N30 C39 H39B 108.7 . .
H39A C39 H39B 107.6 . .
N40 C40 Ni4 173.1(5) . .
N41 C41 Ni4 174.2(4) . .
C1 N1 Ni1 157.6(3) . .
C2 N2 Ni2 143.8(3) . .
C3 N3 Ni3 144.1(2) . .
C8 N8 Ni1 153.6(3) . .
C19 N10 C10 112.8(3) . .
C19 N10 Ni1 106.3(2) . .
C10 N10 Ni1 113.4(2) . .
C19 N10 H10 108.0 . .
C10 N10 H10 108.0 . .
Ni1 N10 H10 108.0 . .
C12 N11 C13 113.1(3) . .
C12 N11 Ni1 116.7(2) . .
C13 N11 Ni1 105.9(2) . .
C12 N11 H11 106.9 . .
C13 N11 H11 106.9 . .
Ni1 N11 H11 106.9 . .
C14 N12 C15 114.0(3) . .
C14 N12 Ni1 105.2(2) . .
C15 N12 Ni1 114.4(2) . .
C14 N12 H12 107.7 . .
C15 N12 H12 107.7 . .
Ni1 N12 H12 107.7 . .
C17 N13 C18 114.6(3) . .
C17 N13 Ni1 115.6(2) . .
C18 N13 Ni1 104.8(2) . .
C17 N13 H13 107.1 . .
C18 N13 H13 107.1 . .
Ni1 N13 H13 107.1 . .
C21 N20 C22 115.4(4) . .
C21 N20 Ni2 104.1(3) . .
C22 N20 Ni2 113.9(3) . .
C21 N20 H20 107.7 . .
C22 N20 H20 107.7 . .
Ni2 N20 H20 107.7 . .
C24 N21 C20 112.6(3) . 3_667
C24 N21 Ni2 115.6(3) . .
C20 N21 Ni2 105.1(3) 3_667 .
C24 N21 H21 107.7 . .
C20 N21 H21 107.7 3_667 .
Ni2 N21 H21 107.7 . .
C30 N30 C39 113.2(4) . .
C30 N30 Ni3 108.3(3) . .
C39 N30 Ni3 114.5(3) . .
C30 N30 H30 106.8 . .
C39 N30 H30 106.8 . .
Ni3 N30 H30 106.8 . .
C32 N31 C31 115.1(4) . .
C32 N31 Ni3 115.7(3) . .
C31 N31 Ni3 105.2(3) . .
C32 N31 H31 106.8 . .
C31 N31 H31 106.8 . .
Ni3 N31 H31 106.8 . .
C35 N32 C34 114.9(4) . .
C35 N32 Ni3 105.8(3) . .
C34 N32 Ni3 114.8(3) . .
C35 N32 H32 106.9 . .
C34 N32 H32 106.9 . .
Ni3 N32 H32 106.9 . .
C37 N33 C36 113.5(4) . .
C37 N33 Ni3 117.2(3) . .
C36 N33 Ni3 104.0(3) . .
C37 N33 H33 107.2 . .
C36 N33 H33 107.2 . .
Ni3 N33 H33 107.2 . .
C40 N40 Ni3 160.9(4) . .

loop_
_geom_bond_atom_site_label_1
_geom_bond_atom_site_label_2
_geom_bond_distance
_geom_bond_site_symmetry_2
Mo1 C2 2.139(3) .
Mo1 C1 2.143(3) .
Mo1 C3 2.154(3) .
Mo1 C8 2.158(3) 2_546
Mo1 C7 2.161(4) .
Mo1 C6 2.161(3) .
Mo1 C5 2.175(3) .
Mo1 C4 2.179(3) .
Ni1 N12 2.074(3) .
Ni1 N10 2.077(3) .
Ni1 N13 2.078(3) .
Ni1 N11 2.083(3) .
Ni1 N1 2.090(3) .
Ni1 N8 2.104(3) .
Ni2 N21 2.072(3) 3_667
Ni2 N21 2.072(3) .
Ni2 N20 2.090(4) 3_667
Ni2 N20 2.090(4) .
Ni2 N2 2.097(3) 3_667
Ni2 N2 2.097(3) .
Ni3 N32 2.055(4) .
Ni3 N33 2.059(3) .
Ni3 N31 2.072(4) .
Ni3 N30 2.094(4) .
Ni3 N40 2.098(3) .
Ni3 N3 2.130(3) .
Ni4 C40 1.859(4) 3_766
Ni4 C40 1.860(4) .
Ni4 C41 1.871(7) 3_766
Ni4 C41 1.871(7) .
C1 N1 1.149(4) .
C2 N2 1.152(4) .
C3 N3 1.157(4) .
C4 N4 1.150(4) .
C5 N5 1.149(5) .
C6 N6 1.154(4) .
C7 N7 1.146(5) .
C8 N8 1.152(4) .
C10 N10 1.483(5) .
C10 C11 1.518(6) .
C10 H10A 0.9900 .
C10 H10B 0.9900 .
C11 C12 1.509(6) .
C11 H11A 0.9900 .
C11 H11B 0.9900 .
C12 N11 1.480(5) .
C12 H12A 0.9900 .
C12 H12B 0.9900 .
C13 N11 1.485(5) .
C13 C14 1.514(5) .
C13 H13A 0.9900 .
C13 H13B 0.9900 .
C14 N12 1.473(5) .
C14 H14A 0.9900 .
C14 H14B 0.9900 .
C15 N12 1.486(5) .
C15 C16 1.529(6) .
C15 H15A 0.9900 .
C15 H15B 0.9900 .
C16 C17 1.522(6) .
C16 H16A 0.9900 .
C16 H16B 0.9900 .
C17 N13 1.466(5) .
C17 H17A 0.9900 .
C17 H17B 0.9900 .
C18 N13 1.487(5) .
C18 C19 1.512(6) .
C18 H18A 0.9900 .
C18 H18B 0.9900 .
C19 N10 1.466(5) .
C19 H19A 0.9900 .
C19 H19B 0.9900 .
C20 C21 1.479(8) .
C20 N21 1.518(6) 3_667
C20 H20A 0.9900 .
C20 H20B 0.9900 .
C21 N20 1.455(6) .
C21 H21A 0.9900 .
C21 H21B 0.9900 .
C22 N20 1.468(6) .
C22 C23 1.491(8) .
C22 H22A 0.9900 .
C22 H22B 0.9900 .
C23 C24 1.545(8) .
C23 H23A 0.9900 .
C23 H23B 0.9900 .
C24 N21 1.456(6) .
C24 H24A 0.9900 .
C24 H24B 0.9900 .
C30 N30 1.432(6) .
C30 C31 1.455(8) .
C30 H30A 0.9900 .
C30 H30B 0.9900 .
C31 N31 1.500(6) .
C31 H31A 0.9900 .
C31 H31B 0.9900 .
C32 N31 1.436(6) .
C32 C33 1.498(8) .
C32 H32A 0.9900 .
C32 H32B 0.9900 .
C33 C34 1.519(8) .
C33 H33A 0.9900 .
C33 H33B 0.9900 .
C34 N32 1.509(6) .
C34 H34A 0.9900 .
C34 H34B 0.9900 .
C35 N32 1.459(6) .
C35 C36 1.497(8) .
C35 H35A 0.9900 .
C35 H35B 0.9900 .
C36 N33 1.524(6) .
C36 H36A 0.9900 .
C36 H36B 0.9900 .
C37 N33 1.447(6) .
C37 C38 1.487(8) .
C37 H37A 0.9900 .
C37 H37B 0.9900 .
C38 C39 1.499(9) .
C38 H38A 0.9900 .
C38 H38B 0.9900 .
C39 N30 1.511(7) .
C39 H39A 0.9900 .
C39 H39B 0.9900 .
C40 N40 1.148(5) .
C41 N41 1.164(7) .
N10 H10 1.0000 .
N11 H11 1.0000 .
N12 H12 1.0000 .
N13 H13 1.0000 .
N20 H20 1.0000 .
N21 H21 1.0000 .
N30 H30 1.0000 .
N31 H31 1.0000 .
N32 H32 1.0000 .
N33 H33 1.0000 .
